data_2021700
loop_
_publ_author_name
'Marandi, Farzin'
'Moeini, Keyvan'
'Mardani, Zahra'
'Krautscheid, Harald'

_publ_section_title
;
 Spectral, structural and theoretical study of the effects of thiocyanato
 and dicyanamido ligands on the geometry of PbII complexes containing a
 triazinic ligand
;
_journal_coeditor_code YP3186
_journal_issue 8
_journal_name_full 'Acta Crystallographica Section C Structural Chemistry'
_journal_paper_doi 10.1107/S2053229619008301
_journal_volume 75
_journal_year 2019
_chemical_formula_iupac '[Pb2 (C2 N3)2 (N O3)2 (C16 H10 N4 O2)4]'
_chemical_formula_moiety 'C68 H40 N24 O14 Pb2'
_chemical_formula_sum 'C68 H40 N24 O14 Pb2'
_chemical_formula_weight 1831.62
_chemical_name_systematic
Di-\m-dicyanamido-\k^2^<i>N</i>^1^:<i>N</i>^5^;\k^2^<i>N</i>^5^:<i>N</i>^1^-bis{[5,6-bis(furan-2-yl)-3-(pyridin-2-yl-\k<i>N</i>)-1,2,4-triazine-\k<i>N</i>^2^](nitrato-\k^2^<i>O</i>,<i>O</i>')lead(II)}
_space_group_crystal_system triclinic
_space_group_IT_number 2
_space_group_name_Hall '-P 1'
_space_group_name_H-M_alt 'P -1'
_symmetry_space_group_name_Hall '-P 1'
_symmetry_space_group_name_H-M 'P -1'
_atom_sites_solution_hydrogens geom
_atom_sites_solution_primary direct
_atom_sites_solution_secondary difmap
_audit_creation_method SHELXL-2014/7
_cell_angle_alpha 66.834(5)
_cell_angle_beta 80.260(6)
_cell_angle_gamma 67.514(5)
_cell_formula_units_Z 1
_cell_length_a 10.5123(8)
_cell_length_b 12.2682(8)
_cell_length_c 15.6379(10)
_cell_measurement_reflns_used 22877
_cell_measurement_temperature 200(2)
_cell_measurement_theta_max 29.5
_cell_measurement_theta_min 1.9
_cell_volume 1712.8(2)
_computing_cell_refinement
;
X-AREA (Stoe & Cie, 2016)
;
_computing_data_collection
;
X-AREA (Stoe & Cie, 2016)
;
_computing_data_reduction
;
X-AREA (Stoe & Cie, 2016)
;
_computing_molecular_graphics
;
ORTEPIII (Burnett & Johnson, 1996),
ORTEP-3 for Windows (Farrugia, 2012) and
DIAMOND (Bergerhof <i>et al.</i>,  1996)
;
_computing_publication_material
;
SHELXL2014 (Sheldrick, 2015)
;
_computing_structure_refinement
;
SHELXL2014 (Sheldrick, 2015)
;
_computing_structure_solution
;
SHELXS97 (Sheldrick, 2008)
;
_diffrn_ambient_temperature 200(2)
_diffrn_measured_fraction_theta_full 1.000
_diffrn_measured_fraction_theta_max 1.000
_diffrn_measurement_device_type 'Stoe IPDS-2T'
_diffrn_measurement_method 'omega scans'
_diffrn_radiation_type MoK\a
_diffrn_radiation_wavelength 0.71073
_diffrn_reflns_av_R_equivalents 0.0259
_diffrn_reflns_av_unetI/netI 0.0326
_diffrn_reflns_limit_h_max 13
_diffrn_reflns_limit_h_min -13
_diffrn_reflns_limit_k_max 15
_diffrn_reflns_limit_k_min -15
_diffrn_reflns_limit_l_max 19
_diffrn_reflns_limit_l_min -19
_diffrn_reflns_number 22922
_diffrn_reflns_theta_full 25.242
_diffrn_reflns_theta_max 26.998
_diffrn_reflns_theta_min 1.926
_diffrn_source 'sealed tube'
_exptl_absorpt_coefficient_mu 4.994
_exptl_absorpt_correction_T_max 0.4511
_exptl_absorpt_correction_T_min 0.3103
_exptl_absorpt_correction_type numerical
_exptl_absorpt_process_details '(X-AREA; Stoe & Cie, 2016)'
_exptl_crystal_colour yellow
_exptl_crystal_density_diffrn 1.776
_exptl_crystal_description 'block, fragment'
_exptl_crystal_F_000 892
_exptl_crystal_size_max 0.330
_exptl_crystal_size_mid 0.210
_exptl_crystal_size_min 0.210
_refine_diff_density_max 0.847
_refine_diff_density_min -0.767
_refine_ls_extinction_coef 0.00200(18)
_refine_ls_extinction_expression Fc^*^=kFc[1+0.001xFc^2^\l^3^/sin(2\q)]^-1/4^
_refine_ls_extinction_method
;
SHELXL2014 (Sheldrick, 2015)
;
_refine_ls_goodness_of_fit_ref 0.931
_refine_ls_hydrogen_treatment constr
_refine_ls_matrix_type full
_refine_ls_number_parameters 488
_refine_ls_number_reflns 7484
_refine_ls_number_restraints 0
_refine_ls_restrained_S_all 0.931
_refine_ls_R_factor_all 0.0345
_refine_ls_R_factor_gt 0.0259
_refine_ls_shift/su_max 0.003
_refine_ls_shift/su_mean 0.000
_refine_ls_structure_factor_coef Fsqd
_refine_ls_weighting_details 'w=1/[\s^2^(Fo^2^)+(0.0357P)^2^] where P=(Fo^2^+2Fc^2^)/3'
_refine_ls_weighting_scheme calc
_refine_ls_wR_factor_gt 0.0557
_refine_ls_wR_factor_ref 0.0573
_reflns_number_gt 6299
_reflns_number_total 7484
_reflns_threshold_expression 'I > 2\s(I)'
_cod_data_source_file yp3186sup1.cif
_cod_data_source_block 2
_cod_database_code 2021700
_shelx_space_group_comment
;
The symmetry employed for this shelxl refinement is uniquely defined
by the following loop, which should always be used as a source of
symmetry information in preference to the above space-group names.
They are only intended as comments.
;
_shelx_estimated_absorpt_t_min 0.290
_shelx_estimated_absorpt_t_max 0.420

loop_
_space_group_symop_operation_xyz
'x, y, z'
'-x, -y, -z'

loop_
_atom_site_type_symbol
_atom_site_label
_atom_site_fract_x
_atom_site_fract_y
_atom_site_fract_z
_atom_site_U_iso_or_equiv
_atom_site_adp_type
_atom_site_calc_flag
_atom_site_occupancy
Pb Pb1 0.19647(2) 0.52110(2) 0.70164(2) 0.04116(5) Uani d 1
O O1 0.7403(2) -0.1099(2) 0.95621(18) 0.0457(6) Uani d 1
O O2 0.4510(3) -0.1067(2) 0.76653(18) 0.0502(6) Uani d 1
O O3 -0.2557(4) 1.2007(3) 0.6365(3) 0.0800(10) Uani d 1
O O4 0.1218(3) 1.0497(2) 0.8014(2) 0.0571(7) Uani d 1
O O5 0.0368(5) 0.3791(4) 0.7511(4) 0.1130(16) Uani d 1
O O6 -0.0192(5) 0.5078(5) 0.8177(4) 0.130(2) Uani d 1
O O7 -0.1095(5) 0.3641(4) 0.8647(3) 0.1011(13) Uani d 1
N N1 0.3126(3) 0.4341(3) 0.8701(2) 0.0464(7) Uani d 1
N N2 0.3742(3) 0.2744(3) 0.7780(2) 0.0457(7) Uani d 1
N N3 0.3924(3) 0.1937(3) 0.7349(2) 0.0468(7) Uani d 1
N N4 0.5409(3) 0.1177(2) 0.89064(19) 0.0375(6) Uani d 1
N N5 0.0213(4) 0.6985(3) 0.5624(2) 0.0539(8) Uani d 1
N N6 0.0704(3) 0.7635(3) 0.6974(2) 0.0444(7) Uani d 1
N N7 0.1075(3) 0.7969(3) 0.7586(2) 0.0426(6) Uani d 1
N N8 -0.0947(3) 0.9684(3) 0.6333(2) 0.0404(6) Uani d 1
C C1 0.2774(4) 0.5124(3) 0.9167(3) 0.0526(9) Uani d 1
H H1 0.2086 0.5933 0.8917 0.063 Uiso calc 1
C C2 0.3357(4) 0.4820(3) 0.9994(3) 0.0521(9) Uani d 1
H H2 0.3056 0.5394 1.0316 0.063 Uiso calc 1
C C3 0.4390(4) 0.3662(3) 1.0345(3) 0.0489(8) Uani d 1
H H3 0.4830 0.3436 1.0903 0.059 Uiso calc 1
C C4 0.4777(4) 0.2835(3) 0.9872(2) 0.0421(7) Uani d 1
H H4 0.5486 0.2033 1.0100 0.051 Uiso calc 1
C C5 0.4106(3) 0.3202(3) 0.9059(2) 0.0379(7) Uani d 1
C C6 0.4430(3) 0.2327(3) 0.8552(2) 0.0364(7) Uani d 1
C C7 0.4830(3) 0.0776(3) 0.7679(2) 0.0386(7) Uani d 1
C C8 0.5655(3) 0.0389(3) 0.8449(2) 0.0360(7) Uani d 1
C C9 0.6781(3) -0.0815(3) 0.8762(2) 0.0357(7) Uani d 1
C C10 0.7406(4) -0.1759(3) 0.8419(3) 0.0426(8) Uani d 1
H H10 0.7174 -0.1796 0.7872 0.051 Uiso calc 1
C C11 0.8476(4) -0.2681(3) 0.9042(3) 0.0481(8) Uani d 1
H H11 0.9102 -0.3455 0.8994 0.058 Uiso calc 1
C C12 0.8426(4) -0.2244(3) 0.9706(3) 0.0497(9) Uani d 1
H H12 0.9028 -0.2676 1.0218 0.060 Uiso calc 1
C C13 0.4931(4) -0.0052(3) 0.7179(2) 0.0408(7) Uani d 1
C C14 0.5388(4) -0.0045(4) 0.6326(3) 0.0520(9) Uani d 1
H H14 0.5731 0.0559 0.5859 0.062 Uiso calc 1
C C15 0.5259(5) -0.1124(4) 0.6257(3) 0.0604(11) Uani d 1
H H15 0.5500 -0.1381 0.5734 0.072 Uiso calc 1
C C16 0.4730(5) -0.1700(4) 0.7073(3) 0.0573(10) Uani d 1
H H16 0.4533 -0.2450 0.7222 0.069 Uiso calc 1
C C17 -0.0031(5) 0.6656(4) 0.4958(3) 0.0648(11) Uani d 1
H H17 0.0489 0.5831 0.4955 0.078 Uiso calc 1
C C18 -0.0995(5) 0.7454(4) 0.4282(3) 0.0606(11) Uani d 1
H H18 -0.1143 0.7179 0.3830 0.073 Uiso calc 1
C C19 -0.1740(4) 0.8657(4) 0.4273(3) 0.0572(10) Uani d 1
H H19 -0.2407 0.9228 0.3810 0.069 Uiso calc 1
C C20 -0.1505(4) 0.9025(4) 0.4948(3) 0.0501(9) Uani d 1
H H20 -0.2006 0.9851 0.4954 0.060 Uiso calc 1
C C21 -0.0531(4) 0.8167(3) 0.5609(2) 0.0424(8) Uani d 1
C C22 -0.0234(3) 0.8518(3) 0.6345(2) 0.0386(7) Uani d 1
C C23 0.0455(3) 0.9135(3) 0.7590(2) 0.0373(7) Uani d 1
C C24 -0.0659(3) 1.0012(3) 0.6981(2) 0.0376(7) Uani d 1
C C25 -0.1560(4) 1.1225(3) 0.7014(3) 0.0435(8) Uani d 1
C C26 -0.1608(4) 1.1708(4) 0.7657(3) 0.0496(9) Uani d 1
H H26 -0.1049 1.1333 0.8187 0.060 Uiso calc 1
C C27 -0.2686(6) 1.2909(5) 0.7368(5) 0.0893(19) Uani d 1
H H27 -0.2951 1.3509 0.7665 0.107 Uiso calc 1
C C28 -0.3245(5) 1.3051(4) 0.6640(5) 0.0882(19) Uani d 1
H H28 -0.4012 1.3760 0.6335 0.106 Uiso calc 1
C C29 0.0972(3) 0.9383(3) 0.8284(2) 0.0389(7) Uani d 1
C C30 0.1317(4) 0.8678(4) 0.9180(3) 0.0607(11) Uani d 1
H H30 0.1297 0.7853 0.9537 0.073 Uiso calc 1
C C31 0.1733(4) 0.9506(4) 0.9470(3) 0.0567(10) Uani d 1
H H31 0.2001 0.9318 1.0077 0.068 Uiso calc 1
C C32 0.1672(4) 1.0519(5) 0.8766(3) 0.0621(11) Uani d 1
H H32 0.1912 1.1188 0.8771 0.075 Uiso calc 1
N N9 -0.0340(4) 0.4182(4) 0.8110(3) 0.0612(9) Uani d 1
N N10 0.2958(5) 0.4491(4) 0.5588(3) 0.0791(12) Uani d 1
N N11 0.4710(5) 0.3149(3) 0.4821(3) 0.0754(11) Uani d 1
N N12 0.6015(5) 0.3909(4) 0.3415(4) 0.0839(13) Uani d 1
C C33 0.3782(5) 0.3902(4) 0.5203(3) 0.0599(10) Uani d 1
C C34 0.5401(5) 0.3589(4) 0.4093(3) 0.0597(11) Uani d 1

loop_
_atom_site_aniso_label
_atom_site_aniso_U_11
_atom_site_aniso_U_22
_atom_site_aniso_U_33
_atom_site_aniso_U_12
_atom_site_aniso_U_13
_atom_site_aniso_U_23
Pb1 0.04834(8) 0.03619(7) 0.04197(8) -0.01221(5) -0.00107(5) -0.01954(5)
O1 0.0465(13) 0.0424(12) 0.0497(15) -0.0095(10) -0.0082(11) -0.0211(11)
O2 0.0699(17) 0.0494(14) 0.0456(15) -0.0308(13) 0.0009(12) -0.0226(12)
O3 0.075(2) 0.0634(19) 0.091(3) -0.0178(17) -0.0173(19) -0.0176(18)
O4 0.0625(17) 0.0504(14) 0.0697(19) -0.0225(13) -0.0058(14) -0.0284(14)
O5 0.130(3) 0.113(3) 0.151(4) -0.076(3) 0.071(3) -0.100(3)
O6 0.139(4) 0.168(4) 0.177(5) -0.101(4) 0.089(4) -0.146(4)
O7 0.109(3) 0.126(3) 0.085(3) -0.069(3) 0.031(2) -0.041(3)
N1 0.0584(18) 0.0345(14) 0.0451(17) -0.0110(13) 0.0009(14) -0.0190(13)
N2 0.0508(17) 0.0414(15) 0.0474(18) -0.0085(13) -0.0081(14) -0.0230(14)
N3 0.0512(17) 0.0437(15) 0.0497(18) -0.0093(13) -0.0079(14) -0.0254(14)
N4 0.0419(15) 0.0362(13) 0.0395(16) -0.0159(11) 0.0011(12) -0.0175(12)
N5 0.068(2) 0.0518(17) 0.0522(19) -0.0211(16) -0.0136(16) -0.0239(15)
N6 0.0486(17) 0.0421(15) 0.0463(17) -0.0113(13) -0.0098(13) -0.0206(13)
N7 0.0465(16) 0.0396(14) 0.0433(17) -0.0097(12) -0.0082(13) -0.0187(13)
N8 0.0385(15) 0.0399(14) 0.0409(16) -0.0130(12) -0.0039(12) -0.0123(13)
C1 0.069(2) 0.0352(17) 0.053(2) -0.0100(16) -0.0040(19) -0.0222(16)
C2 0.073(3) 0.0422(18) 0.050(2) -0.0224(18) 0.0007(19) -0.0245(17)
C3 0.066(2) 0.0471(19) 0.042(2) -0.0246(17) -0.0011(17) -0.0200(16)
C4 0.0485(19) 0.0393(17) 0.043(2) -0.0182(15) 0.0001(15) -0.0173(15)
C5 0.0420(17) 0.0374(16) 0.0400(18) -0.0180(14) 0.0033(14) -0.0172(14)
C6 0.0364(17) 0.0354(15) 0.0395(18) -0.0133(13) 0.0035(14) -0.0166(14)
C7 0.0414(18) 0.0364(16) 0.0402(19) -0.0139(14) -0.0006(14) -0.0158(15)
C8 0.0402(17) 0.0365(16) 0.0361(18) -0.0168(13) 0.0036(14) -0.0163(14)
C9 0.0372(16) 0.0352(15) 0.0373(18) -0.0148(13) 0.0012(13) -0.0144(14)
C10 0.0437(18) 0.0396(17) 0.049(2) -0.0141(14) 0.0064(15) -0.0241(16)
C11 0.0425(19) 0.0377(17) 0.062(2) -0.0125(15) 0.0068(17) -0.0205(17)
C12 0.0417(19) 0.0397(18) 0.059(2) -0.0073(15) -0.0098(17) -0.0120(17)
C13 0.0453(19) 0.0367(16) 0.0425(19) -0.0121(14) -0.0060(15) -0.0163(15)
C14 0.073(3) 0.050(2) 0.039(2) -0.0245(19) -0.0014(18) -0.0190(17)
C15 0.086(3) 0.054(2) 0.050(2) -0.020(2) -0.009(2) -0.029(2)
C16 0.083(3) 0.047(2) 0.055(2) -0.026(2) -0.010(2) -0.0255(19)
C17 0.084(3) 0.060(2) 0.064(3) -0.022(2) -0.017(2) -0.032(2)
C18 0.072(3) 0.075(3) 0.051(2) -0.036(2) -0.008(2) -0.027(2)
C19 0.053(2) 0.081(3) 0.041(2) -0.026(2) -0.0067(17) -0.020(2)
C20 0.046(2) 0.060(2) 0.044(2) -0.0165(17) -0.0029(16) -0.0196(18)
C21 0.0433(19) 0.0502(19) 0.0412(19) -0.0216(16) 0.0009(15) -0.0196(16)
C22 0.0387(17) 0.0394(16) 0.0396(18) -0.0141(14) -0.0030(14) -0.0149(14)
C23 0.0390(17) 0.0339(15) 0.0400(18) -0.0120(13) 0.0007(14) -0.0155(14)
C24 0.0393(17) 0.0344(15) 0.0398(18) -0.0145(13) 0.0003(14) -0.0129(14)
C25 0.0382(18) 0.0347(16) 0.051(2) -0.0099(14) -0.0025(15) -0.0115(15)
C26 0.0381(18) 0.063(2) 0.062(2) -0.0157(16) 0.0042(16) -0.041(2)
C27 0.074(3) 0.080(3) 0.151(6) -0.043(3) 0.046(4) -0.083(4)
C28 0.059(3) 0.032(2) 0.138(6) -0.0038(19) 0.006(3) -0.010(3)
C29 0.0415(18) 0.0364(16) 0.0411(19) -0.0125(14) -0.0021(14) -0.0167(15)
C30 0.046(2) 0.061(2) 0.050(2) -0.0117(18) 0.0008(18) -0.002(2)
C31 0.050(2) 0.079(3) 0.051(2) -0.018(2) -0.0038(18) -0.037(2)
C32 0.062(3) 0.079(3) 0.070(3) -0.029(2) 0.003(2) -0.050(3)
N9 0.071(2) 0.067(2) 0.057(2) -0.0308(19) 0.0068(18) -0.0312(19)
N10 0.104(3) 0.066(2) 0.055(2) -0.015(2) 0.005(2) -0.026(2)
N11 0.103(3) 0.0487(19) 0.074(3) -0.029(2) 0.019(2) -0.0277(19)
N12 0.090(3) 0.091(3) 0.098(3) -0.049(3) 0.030(3) -0.057(3)
C33 0.088(3) 0.047(2) 0.047(2) -0.023(2) -0.002(2) -0.0198(19)
C34 0.072(3) 0.055(2) 0.070(3) -0.026(2) 0.006(2) -0.039(2)

loop_
_atom_type_symbol
_atom_type_description
_atom_type_scat_dispersion_real
_atom_type_scat_dispersion_imag
_atom_type_scat_source
C C 0.0033 0.0016 'International Tables Vol C Tables 4.2.6.8 and 6.1.1.4'
H H 0.0000 0.0000 'International Tables Vol C Tables 4.2.6.8 and 6.1.1.4'
N N 0.0061 0.0033 'International Tables Vol C Tables 4.2.6.8 and 6.1.1.4'
O O 0.0106 0.0060 'International Tables Vol C Tables 4.2.6.8 and 6.1.1.4'
Pb Pb -3.3944 10.1111 'International Tables Vol C Tables 4.2.6.8 and 6.1.1.4'

loop_
_geom_angle_atom_site_label_1
_geom_angle_atom_site_label_2
_geom_angle_atom_site_label_3
_geom_angle_site_symmetry_1
_geom_angle_site_symmetry_3
_geom_angle
N12 Pb1 N10 2_666 . 82.91(14)
N12 Pb1 O6 2_666 . 142.91(12)
N10 Pb1 O6 . . 134.11(14)
N12 Pb1 O5 2_666 . 166.63(14)
N10 Pb1 O5 . . 90.29(13)
O6 Pb1 O5 . . 45.60(11)
N12 Pb1 N5 2_666 . 99.36(14)
N10 Pb1 N5 . . 76.57(12)
O6 Pb1 N5 . . 89.53(16)
O5 Pb1 N5 . . 90.17(14)
N12 Pb1 N1 2_666 . 77.78(13)
N10 Pb1 N1 . . 128.61(12)
O6 Pb1 N1 . . 78.36(15)
O5 Pb1 N1 . . 97.86(14)
N5 Pb1 N1 . . 153.18(9)
N12 Pb1 N6 2_666 . 76.89(12)
N10 Pb1 N6 . . 127.02(11)
O6 Pb1 N6 . . 76.95(12)
O5 Pb1 N6 . . 116.24(11)
N5 Pb1 N6 . . 59.63(9)
N1 Pb1 N6 . . 94.10(8)
N12 Pb1 N2 2_666 . 92.11(13)
N10 Pb1 N2 . . 75.13(11)
O6 Pb1 N2 . . 99.26(15)
O5 Pb1 N2 . . 74.98(13)
N5 Pb1 N2 . . 147.80(9)
N1 Pb1 N2 . . 58.74(8)
N6 Pb1 N2 . . 152.54(9)
C12 O1 C9 . . 105.9(3)
C16 O2 C13 . . 105.6(3)
C25 O3 C28 . . 104.2(4)
C32 O4 C29 . . 107.5(3)
N9 O5 Pb1 . . 98.1(3)
N9 O6 Pb1 . . 99.2(3)
C1 N1 C5 . . 117.9(3)
C1 N1 Pb1 . . 118.2(2)
C5 N1 Pb1 . . 123.8(2)
C6 N2 N3 . . 118.7(3)
C6 N2 Pb1 . . 122.7(2)
N3 N2 Pb1 . . 118.6(2)
C7 N3 N2 . . 119.0(3)
C8 N4 C6 . . 116.2(3)
C17 N5 C21 . . 117.3(3)
C17 N5 Pb1 . . 119.4(3)
C21 N5 Pb1 . . 123.0(2)
C22 N6 N7 . . 118.3(3)
C22 N6 Pb1 . . 122.8(2)
N7 N6 Pb1 . . 118.8(2)
C23 N7 N6 . . 119.9(3)
C22 N8 C24 . . 117.3(3)
N1 C1 C2 . . 123.4(3)
N1 C1 H1 . . 118.3
C2 C1 H1 . . 118.3
C1 C2 C3 . . 118.5(3)
C1 C2 H2 . . 120.8
C3 C2 H2 . . 120.8
C2 C3 C4 . . 119.2(4)
C2 C3 H3 . . 120.4
C4 C3 H3 . . 120.4
C3 C4 C5 . . 118.5(3)
C3 C4 H4 . . 120.7
C5 C4 H4 . . 120.7
N1 C5 C4 . . 122.5(3)
N1 C5 C6 . . 116.8(3)
C4 C5 C6 . . 120.7(3)
N2 C6 N4 . . 125.4(3)
N2 C6 C5 . . 117.3(3)
N4 C6 C5 . . 117.3(3)
N3 C7 C8 . . 121.4(3)
N3 C7 C13 . . 115.2(3)
C8 C7 C13 . . 123.4(3)
N4 C8 C7 . . 118.9(3)
N4 C8 C9 . . 117.7(3)
C7 C8 C9 . . 123.4(3)
C10 C9 O1 . . 109.9(3)
C10 C9 C8 . . 133.7(3)
O1 C9 C8 . . 116.4(3)
C9 C10 C11 . . 106.3(3)
C9 C10 H10 . . 126.8
C11 C10 H10 . . 126.8
C12 C11 C10 . . 106.3(3)
C12 C11 H11 . . 126.8
C10 C11 H11 . . 126.8
C11 C12 O1 . . 111.6(3)
C11 C12 H12 . . 124.2
O1 C12 H12 . . 124.2
C14 C13 O2 . . 110.7(3)
C14 C13 C7 . . 132.9(3)
O2 C13 C7 . . 116.3(3)
C13 C14 C15 . . 106.4(4)
C13 C14 H14 . . 126.8
C15 C14 H14 . . 126.8
C16 C15 C14 . . 106.3(3)
C16 C15 H15 . . 126.8
C14 C15 H15 . . 126.8
C15 C16 O2 . . 110.9(3)
C15 C16 H16 . . 124.5
O2 C16 H16 . . 124.5
N5 C17 C18 . . 123.3(4)
N5 C17 H17 . . 118.3
C18 C17 H17 . . 118.3
C17 C18 C19 . . 118.8(4)
C17 C18 H18 . . 120.6
C19 C18 H18 . . 120.6
C18 C19 C20 . . 119.2(4)
C18 C19 H19 . . 120.4
C20 C19 H19 . . 120.4
C21 C20 C19 . . 118.7(4)
C21 C20 H20 . . 120.6
C19 C20 H20 . . 120.6
N5 C21 C20 . . 122.8(3)
N5 C21 C22 . . 116.5(3)
C20 C21 C22 . . 120.8(3)
N8 C22 N6 . . 125.1(3)
N8 C22 C21 . . 117.2(3)
N6 C22 C21 . . 117.7(3)
N7 C23 C24 . . 120.2(3)
N7 C23 C29 . . 114.3(3)
C24 C23 C29 . . 125.4(3)
N8 C24 C23 . . 118.5(3)
N8 C24 C25 . . 115.5(3)
C23 C24 C25 . . 125.9(3)
C26 C25 O3 . . 111.8(3)
C26 C25 C24 . . 127.6(3)
O3 C25 C24 . . 120.5(3)
C25 C26 C27 . . 104.6(4)
C25 C26 H26 . . 127.7
C27 C26 H26 . . 127.7
C28 C27 C26 . . 109.1(4)
C28 C27 H27 . . 125.5
C26 C27 H27 . . 125.5
C27 C28 O3 . . 110.2(4)
C27 C28 H28 . . 124.9
O3 C28 H28 . . 124.9
C30 C29 O4 . . 110.3(3)
C30 C29 C23 . . 131.4(3)
O4 C29 C23 . . 118.2(3)
C29 C30 C31 . . 102.9(4)
C29 C30 H30 . . 128.5
C31 C30 H30 . . 128.5
C32 C31 C30 . . 108.8(4)
C32 C31 H31 . . 125.6
C30 C31 H31 . . 125.6
C31 C32 O4 . . 110.3(4)
C31 C32 H32 . . 124.9
O4 C32 H32 . . 124.9
O6 N9 O5 . . 116.4(4)
O6 N9 O7 . . 122.2(4)
O5 N9 O7 . . 121.2(4)
C33 N10 Pb1 . . 153.9(4)
C34 N11 C33 . . 120.7(4)
C34 N12 Pb1 . 2_666 133.8(4)
N10 C33 N11 . . 175.2(5)
N12 C34 N11 . . 174.2(4)

loop_
_geom_bond_atom_site_label_1
_geom_bond_atom_site_label_2
_geom_bond_site_symmetry_2
_geom_bond_distance
Pb1 N12 2_666 2.612(4)
Pb1 N10 . 2.631(4)
Pb1 O6 . 2.668(4)
Pb1 O5 . 2.682(4)
Pb1 N5 . 2.727(3)
Pb1 N1 . 2.729(3)
Pb1 N6 . 2.732(3)
Pb1 N2 . 2.768(3)
O1 C12 . 1.363(4)
O1 C9 . 1.368(4)
O2 C16 . 1.367(4)
O2 C13 . 1.374(4)
O3 C25 . 1.368(5)
O3 C28 . 1.403(6)
O4 C32 . 1.356(5)
O4 C29 . 1.375(4)
O5 N9 . 1.228(5)
O6 N9 . 1.211(5)
O7 N9 . 1.230(5)
N1 C1 . 1.334(4)
N1 C5 . 1.344(4)
N2 C6 . 1.330(4)
N2 N3 . 1.345(4)
N3 C7 . 1.324(4)
N4 C8 . 1.343(4)
N4 C6 . 1.350(4)
N5 C17 . 1.346(5)
N5 C21 . 1.351(5)
N6 C22 . 1.337(4)
N6 N7 . 1.340(4)
N7 C23 . 1.328(4)
N8 C22 . 1.331(4)
N8 C24 . 1.340(4)
C1 C2 . 1.379(6)
C1 H1 . 0.9500
C2 C3 . 1.380(6)
C2 H2 . 0.9500
C3 C4 . 1.383(5)
C3 H3 . 0.9500
C4 C5 . 1.389(5)
C4 H4 . 0.9500
C5 C6 . 1.481(4)
C7 C8 . 1.420(5)
C7 C13 . 1.473(4)
C8 C9 . 1.453(4)
C9 C10 . 1.360(4)
C10 C11 . 1.423(5)
C10 H10 . 0.9500
C11 C12 . 1.329(5)
C11 H11 . 0.9500
C12 H12 . 0.9500
C13 C14 . 1.337(5)
C14 C15 . 1.428(5)
C14 H14 . 0.9500
C15 C16 . 1.338(6)
C15 H15 . 0.9500
C16 H16 . 0.9500
C17 C18 . 1.375(6)
C17 H17 . 0.9500
C18 C19 . 1.376(6)
C18 H18 . 0.9500
C19 C20 . 1.388(5)
C19 H19 . 0.9500
C20 C21 . 1.380(5)
C20 H20 . 0.9500
C21 C22 . 1.490(5)
C23 C24 . 1.431(5)
C23 C29 . 1.465(5)
C24 C25 . 1.442(5)
C25 C26 . 1.338(5)
C26 C27 . 1.426(7)
C26 H26 . 0.9500
C27 C28 . 1.290(9)
C27 H27 . 0.9500
C28 H28 . 0.9500
C29 C30 . 1.350(5)
C30 C31 . 1.484(6)
C30 H30 . 0.9500
C31 C32 . 1.283(6)
C31 H31 . 0.9500
C32 H32 . 0.9500
N10 C33 . 1.149(6)
N11 C34 . 1.285(6)
N11 C33 . 1.308(6)
N12 C34 . 1.153(6)
N12 Pb1 2_666 2.612(4)

_cod_database_fobs_code 2021700
